data_1553308
loop_
_publ_author_name
'Maurent, Kelly'
'Vanucci-Bacqu\'e, Corinne'
'Saffon-Merceron, Nathalie'
'Baltas, Michel'
'Bedos-Belval, Florence'

_publ_section_title
;
 Total Synthesis of Tedarene A.
;
_journal_issue 5
_journal_name_full 'Journal of natural products'
_journal_page_first 1623
_journal_page_last 1630
_journal_paper_doi 10.1021/acs.jnatprod.7b00199
_journal_volume 80
_journal_year 2017
_chemical_formula_moiety 'C19 H18 O2'
_chemical_formula_sum 'C19 H18 O2'
_chemical_formula_weight 278.33
_space_group_crystal_system monoclinic
_space_group_IT_number 14
_space_group_name_Hall '-P 2ybc'
_space_group_name_H-M_alt 'P 1 21/c 1'
_atom_sites_solution_hydrogens mixed
_audit_creation_method SHELXL-2014
_cell_angle_alpha 90
_cell_angle_beta 104.7200(10)
_cell_angle_gamma 90
_cell_formula_units_Z 8
_cell_length_a 14.6675(5)
_cell_length_b 11.5099(4)
_cell_length_c 18.5162(6)
_cell_measurement_reflns_used 9865
_cell_measurement_temperature 296(2)
_cell_measurement_theta_max 26.61
_cell_measurement_theta_min 2.98
_cell_volume 3023.34(18)
_computing_cell_refinement 'APEX2 and SAINT'
_computing_data_collection APEX2
_computing_data_reduction SAINT
_computing_molecular_graphics 'Ortep-3 for Windows (Farrugia, 1997)'
_computing_publication_material 'WinGX publication routines (Farrugia, 1999)'
_computing_structure_refinement 'SHELXL-2014 (Sheldrick, 2014)'
_computing_structure_solution 'SHELXT (Sheldrick 2015)'
_diffrn_ambient_temperature 296(2)
_diffrn_measured_fraction_theta_full 0.996
_diffrn_measured_fraction_theta_max 0.996
_diffrn_measurement_device_type 'Bruker D8 VENTURE'
_diffrn_measurement_method 'phi and omega scans'
_diffrn_radiation_monochromator triumph
_diffrn_radiation_source 'fine focus sealed tube'
_diffrn_radiation_type MoK\a
_diffrn_radiation_wavelength 0.71073
_diffrn_reflns_av_R_equivalents 0.0535
_diffrn_reflns_av_unetI/netI 0.0208
_diffrn_reflns_Laue_measured_fraction_full 0.996
_diffrn_reflns_Laue_measured_fraction_max 0.996
_diffrn_reflns_limit_h_max 17
_diffrn_reflns_limit_h_min -17
_diffrn_reflns_limit_k_max 13
_diffrn_reflns_limit_k_min -13
_diffrn_reflns_limit_l_max 22
_diffrn_reflns_limit_l_min -21
_diffrn_reflns_number 77472
_diffrn_reflns_point_group_measured_fraction_full 0.996
_diffrn_reflns_point_group_measured_fraction_max 0.996
_diffrn_reflns_theta_full 25.242
_diffrn_reflns_theta_max 25.021
_diffrn_reflns_theta_min 2.951
_diffrn_standards_decay_% 0
_diffrn_standards_interval_count 0
_diffrn_standards_interval_time 0
_diffrn_standards_number 0
_exptl_absorpt_coefficient_mu 0.078
_exptl_absorpt_correction_T_max 0.7461
_exptl_absorpt_correction_T_min 0.7073
_exptl_absorpt_correction_type multi-scan
_exptl_absorpt_process_details 'SADABS (Bruker-AXS)'
_exptl_crystal_colour colourless
_exptl_crystal_density_diffrn 1.223
_exptl_crystal_description block
_exptl_crystal_F_000 1184
_exptl_crystal_size_max 0.240
_exptl_crystal_size_mid 0.180
_exptl_crystal_size_min 0.120
_refine_diff_density_max 0.127
_refine_diff_density_min -0.143
_refine_diff_density_rms 0.027
_refine_ls_extinction_method none
_refine_ls_goodness_of_fit_ref 1.040
_refine_ls_hydrogen_treatment mixed
_refine_ls_matrix_type full
_refine_ls_number_parameters 511
_refine_ls_number_reflns 5322
_refine_ls_number_restraints 446
_refine_ls_restrained_S_all 1.020
_refine_ls_R_factor_all 0.0689
_refine_ls_R_factor_gt 0.0456
_refine_ls_shift/su_max 0.001
_refine_ls_shift/su_mean 0.000
_refine_ls_structure_factor_coef Fsqd
_refine_ls_weighting_details 'w=1/[\s^2^(Fo^2^)+(0.0455P)^2^+0.7537P] where P=(Fo^2^+2Fc^2^)/3'
_refine_ls_weighting_scheme calc
_refine_ls_wR_factor_gt 0.1029
_refine_ls_wR_factor_ref 0.1157
_reflns_Friedel_coverage 0.000
_reflns_number_gt 3903
_reflns_number_total 5322
_reflns_threshold_expression 'I > 2\s(I)'
_cod_data_source_file np7b00199_si_005.cif
_cod_data_source_block KM5_a
_cod_original_sg_symbol_H-M 'P 21/c'
_cod_database_code 1553308
_shelx_space_group_comment
;
The symmetry employed for this shelxl refinement is uniquely defined
by the following loop, which should always be used as a source of
symmetry information in preference to the above space-group names.
They are only intended as comments.
;
_shelx_estimated_absorpt_t_min 0.982
_shelx_estimated_absorpt_t_max 0.991
_shelxl_version_number 2014-3

loop_
_space_group_symop_operation_xyz
'x, y, z'
'-x, y+1/2, -z+1/2'
'-x, -y, -z'
'x, -y-1/2, z-1/2'

loop_
_atom_site_label
_atom_site_type_symbol
_atom_site_fract_x
_atom_site_fract_y
_atom_site_fract_z
_atom_site_U_iso_or_equiv
_atom_site_adp_type
_atom_site_occupancy
_atom_site_site_symmetry_order
_atom_site_calc_flag
_atom_site_refinement_flags_posn
_atom_site_refinement_flags_adp
_atom_site_refinement_flags_occupancy
_atom_site_disorder_assembly
_atom_site_disorder_group
C1 C 0.10443(11) -0.19598(16) 0.39207(9) 0.0539(4) Uani 1 1 d . . . . .
C2 C 0.09954(13) -0.31327(17) 0.40644(10) 0.0617(5) Uani 1 1 d . . . . .
C3 C 0.01827(15) -0.35577(19) 0.42112(11) 0.0730(6) Uani 1 1 d . . . . .
H3 H 0.0142 -0.4342 0.4319 0.088 Uiso 1 1 calc R U . . .
C4 C -0.05737(14) -0.2835(2) 0.41997(10) 0.0715(6) Uani 1 1 d . . . . .
H4 H -0.1117 -0.3141 0.4298 0.086 Uiso 1 1 calc R U . . .
C6 C 0.02937(11) -0.12425(17) 0.39129(10) 0.0589(5) Uani 1 1 d . . . . .
H6 H 0.0342 -0.0455 0.3817 0.071 Uiso 1 1 calc R U . . .
C5 C -0.05349(12) -0.16648(19) 0.40451(10) 0.0627(5) Uani 1 1 d D . . . .
C14 C 0.17864(12) 0.20026(16) 0.34108(10) 0.0588(5) Uani 1 1 d D . . . .
C7 C -0.1322(3) -0.0739(5) 0.4066(3) 0.0717(12) Uani 0.677(6) 1 d D U P A 1
H7A H -0.1936 -0.1104 0.3903 0.086 Uiso 0.677(6) 1 calc R U P A 1
H7B H -0.1245 -0.0478 0.4576 0.086 Uiso 0.677(6) 1 calc R U P A 1
C8 C -0.1289(3) 0.0282(4) 0.3584(3) 0.0637(11) Uani 0.677(6) 1 d D U P A 1
H8 H -0.1569 0.0206 0.3076 0.076 Uiso 0.677(6) 1 calc R U P A 1
C9 C -0.0895(3) 0.1288(4) 0.3818(2) 0.0599(11) Uani 0.677(6) 1 d D U P A 1
H9 H -0.0807 0.1473 0.4320 0.072 Uiso 0.677(6) 1 calc R U P A 1
C10 C -0.0589(4) 0.2126(5) 0.3344(3) 0.0608(12) Uani 0.677(6) 1 d D U P A 1
H10 H -0.0856 0.2072 0.2833 0.073 Uiso 0.677(6) 1 calc R U P A 1
C11 C 0.0037(3) 0.2961(4) 0.3576(2) 0.0622(10) Uani 0.677(6) 1 d D U P A 1
H11 H 0.0164 0.3169 0.4077 0.075 Uiso 0.677(6) 1 calc R U P A 1
C12 C 0.0557(4) 0.3598(5) 0.3103(3) 0.0679(14) Uani 0.677(6) 1 d D U P A 1
H12A H 0.0467 0.4428 0.3146 0.082 Uiso 0.677(6) 1 calc R U P A 1
H12B H 0.0308 0.3381 0.2584 0.082 Uiso 0.677(6) 1 calc R U P A 1
C13 C 0.1627(4) 0.3311(5) 0.3348(5) 0.0652(16) Uani 0.677(6) 1 d D U P A 1
H13A H 0.1937 0.3627 0.2987 0.078 Uiso 0.677(6) 1 calc R U P A 1
H13B H 0.1903 0.3672 0.3828 0.078 Uiso 0.677(6) 1 calc R U P A 1
C7' C -0.1437(7) -0.1075(8) 0.3903(8) 0.080(4) Uiso 0.323(6) 1 d D U P A 2
H7C H -0.1795 -0.1328 0.4249 0.096 Uiso 0.323(6) 1 calc R U P A 2
H7D H -0.1807 -0.1210 0.3396 0.096 Uiso 0.323(6) 1 calc R U P A 2
C8' C -0.1166(6) 0.0163(8) 0.4021(6) 0.070(3) Uani 0.323(6) 1 d D U P A 2
H8' H -0.1029 0.0428 0.4512 0.084 Uiso 0.323(6) 1 calc R U P A 2
C9' C -0.1098(8) 0.0924(11) 0.3514(6) 0.074(3) Uani 0.323(6) 1 d D U P A 2
H9' H -0.1416 0.0781 0.3020 0.089 Uiso 0.323(6) 1 calc R U P A 2
C10' C -0.0554(9) 0.1970(11) 0.3687(6) 0.075(3) Uani 0.323(6) 1 d D U P A 2
H10' H -0.0428 0.2246 0.4174 0.089 Uiso 0.323(6) 1 calc R U P A 2
C11' C -0.0218(8) 0.2570(9) 0.3201(7) 0.079(3) Uani 0.323(6) 1 d D U P A 2
H11' H -0.0460 0.2414 0.2696 0.095 Uiso 0.323(6) 1 calc R U P A 2
C12' C 0.0529(9) 0.3483(12) 0.3415(8) 0.089(4) Uani 0.323(6) 1 d D U P A 2
H12C H 0.0700 0.3569 0.3954 0.107 Uiso 0.323(6) 1 calc R U P A 2
H12D H 0.0273 0.4219 0.3200 0.107 Uiso 0.323(6) 1 calc R U P A 2
C13' C 0.1426(10) 0.3203(12) 0.3154(11) 0.086(5) Uani 0.323(6) 1 d D U P A 2
H13C H 0.1283 0.3243 0.2613 0.103 Uiso 0.323(6) 1 calc R U P A 2
H13D H 0.1910 0.3774 0.3356 0.103 Uiso 0.323(6) 1 calc R U P A 2
C15 C 0.20890(12) 0.15431(16) 0.41204(10) 0.0590(5) Uani 1 1 d . . . . .
H15 H 0.2252 0.2044 0.4527 0.071 Uiso 1 1 calc R U . . .
C16 C 0.21560(11) 0.03623(16) 0.42421(10) 0.0551(4) Uani 1 1 d . . . . .
H16 H 0.2364 0.0073 0.4725 0.066 Uiso 1 1 calc R U . . .
C17 C 0.19144(10) -0.03825(15) 0.36473(10) 0.0515(4) Uani 1 1 d . . . . .
C18 C 0.16620(12) 0.00419(18) 0.29320(10) 0.0621(5) Uani 1 1 d . . . . .
H18 H 0.1530 -0.0464 0.2527 0.075 Uiso 1 1 calc R U . . .
C19 C 0.16064(13) 0.12290(19) 0.28188(11) 0.0671(5) Uani 1 1 d . . . . .
H19 H 0.1444 0.1515 0.2333 0.081 Uiso 1 1 calc R U . . .
C20 C 0.49045(11) 0.29236(14) 0.38424(9) 0.0497(4) Uani 1 1 d . . . . .
C21 C 0.50500(12) 0.17916(14) 0.41000(10) 0.0561(4) Uani 1 1 d . . . . .
C22 C 0.59620(13) 0.13854(16) 0.43216(11) 0.0642(5) Uani 1 1 d . . . . .
H22 H 0.6074 0.0630 0.4500 0.077 Uiso 1 1 calc R U . . .
C23 C 0.67109(12) 0.20843(16) 0.42818(10) 0.0594(5) Uani 1 1 d . . . . .
H23 H 0.7321 0.1792 0.4436 0.071 Uiso 1 1 calc R U . . .
C25 C 0.56513(11) 0.36141(15) 0.37989(9) 0.0514(4) Uani 1 1 d . . . . .
H25 H 0.5539 0.4369 0.3619 0.062 Uiso 1 1 calc R U . . .
C24 C 0.65749(11) 0.32047(16) 0.40190(9) 0.0527(4) Uani 1 1 d D . . . .
C33 C 0.38471(11) 0.68998(15) 0.34089(10) 0.0521(4) Uani 1 1 d D . . . .
C26 C 0.7400(6) 0.3934(5) 0.3925(6) 0.0617(17) Uani 0.598(5) 1 d D U P B 1
H26A H 0.7986 0.3653 0.4248 0.074 Uiso 0.598(5) 1 calc R U P B 1
H26B H 0.7446 0.3912 0.3412 0.074 Uiso 0.598(5) 1 calc R U P B 1
C27 C 0.7196(2) 0.5142(3) 0.4140(2) 0.0585(9) Uani 0.598(5) 1 d D U P B 1
H27 H 0.7358 0.5335 0.4644 0.070 Uiso 0.598(5) 1 calc R U P B 1
C28 C 0.6798(5) 0.5951(5) 0.3653(3) 0.0651(14) Uani 0.598(5) 1 d D U P B 1
H28 H 0.6814 0.5859 0.3157 0.078 Uiso 0.598(5) 1 calc R U P B 1
C29 C 0.6341(3) 0.6966(4) 0.3850(3) 0.0703(12) Uani 0.598(5) 1 d D U P B 1
H29 H 0.6489 0.7184 0.4350 0.084 Uiso 0.598(5) 1 calc R U P B 1
C30 C 0.5717(3) 0.7620(4) 0.3362(3) 0.0706(11) Uani 0.598(5) 1 d D U P B 1
H30 H 0.5682 0.7521 0.2857 0.085 Uiso 0.598(5) 1 calc R U P B 1
C31 C 0.5083(4) 0.8483(5) 0.3566(3) 0.0743(14) Uani 0.598(5) 1 d D U P B 1
H31A H 0.5188 0.9231 0.3359 0.089 Uiso 0.598(5) 1 calc R U P B 1
H31B H 0.5241 0.8560 0.4105 0.089 Uiso 0.598(5) 1 calc R U P B 1
C32 C 0.4030(6) 0.8163(7) 0.3285(7) 0.0692(19) Uani 0.598(5) 1 d D U P B 1
H32A H 0.3666 0.8638 0.3543 0.083 Uiso 0.598(5) 1 calc R U P B 1
H32B H 0.3817 0.8335 0.2756 0.083 Uiso 0.598(5) 1 calc R U P B 1
C26' C 0.7353(9) 0.4131(9) 0.4053(9) 0.067(2) Uani 0.402(5) 1 d D U P B 2
H26C H 0.7618 0.4333 0.4572 0.081 Uiso 0.402(5) 1 calc R U P B 2
H26D H 0.7852 0.3777 0.3871 0.081 Uiso 0.402(5) 1 calc R U P B 2
C27' C 0.7064(4) 0.5225(6) 0.3627(4) 0.0660(14) Uani 0.402(5) 1 d D U P B 2
H27' H 0.7080 0.5235 0.3128 0.079 Uiso 0.402(5) 1 calc R U P B 2
C28' C 0.6787(8) 0.6183(8) 0.3901(5) 0.0629(18) Uani 0.402(5) 1 d D U P B 2
H28' H 0.6983 0.6281 0.4416 0.075 Uiso 0.402(5) 1 calc R U P B 2
C29' C 0.6214(5) 0.7086(7) 0.3483(5) 0.0652(16) Uani 0.402(5) 1 d D U P B 2
H29' H 0.6196 0.7126 0.2978 0.078 Uiso 0.402(5) 1 calc R U P B 2
C30' C 0.5703(5) 0.7877(6) 0.3733(5) 0.0710(16) Uani 0.402(5) 1 d D U P B 2
H30' H 0.5857 0.8021 0.4244 0.085 Uiso 0.402(5) 1 calc R U P B 2
C31' C 0.4906(6) 0.8544(8) 0.3255(5) 0.0688(18) Uani 0.402(5) 1 d D U P B 2
H31C H 0.4869 0.8386 0.2734 0.083 Uiso 0.402(5) 1 calc R U P B 2
H31D H 0.5020 0.9369 0.3340 0.083 Uiso 0.402(5) 1 calc R U P B 2
C32' C 0.3967(9) 0.8221(10) 0.3424(11) 0.068(2) Uani 0.402(5) 1 d D U P B 2
H32C H 0.3953 0.8517 0.3912 0.081 Uiso 0.402(5) 1 calc R U P B 2
H32D H 0.3450 0.8573 0.3055 0.081 Uiso 0.402(5) 1 calc R U P B 2
C34 C 0.36554(12) 0.61809(16) 0.27905(10) 0.0603(5) Uani 1 1 d . . . . .
H34 H 0.3519 0.6510 0.2317 0.072 Uiso 1 1 calc R U . . .
C35 C 0.36615(12) 0.49886(16) 0.28584(10) 0.0577(5) Uani 1 1 d . . . . .
H35 H 0.3533 0.4519 0.2436 0.069 Uiso 1 1 calc R U . . .
C36 C 0.38600(10) 0.45025(14) 0.35580(10) 0.0483(4) Uani 1 1 d . . . . .
C37 C 0.39885(11) 0.51894(15) 0.41797(9) 0.0517(4) Uani 1 1 d . . . . .
H37 H 0.4079 0.4855 0.4650 0.062 Uiso 1 1 calc R U . . .
C38 C 0.39828(11) 0.63816(15) 0.41019(9) 0.0540(4) Uani 1 1 d . . . . .
H38 H 0.4072 0.6847 0.4525 0.065 Uiso 1 1 calc R U . . .
O1 O 0.17226(12) -0.38696(13) 0.40588(10) 0.0876(5) Uani 1 1 d D . . . .
O2 O 0.18788(8) -0.15788(10) 0.37727(8) 0.0673(4) Uani 1 1 d . . . . .
O3 O 0.43199(10) 0.10896(12) 0.41533(10) 0.0869(5) Uani 1 1 d D . . . .
O4 O 0.39675(7) 0.32942(10) 0.36383(8) 0.0659(4) Uani 1 1 d . . . . .
H3A H 0.3819(11) 0.145(2) 0.4015(14) 0.118(10) Uiso 1 1 d D . . . .
H1A H 0.2146(16) -0.350(2) 0.3943(17) 0.143(13) Uiso 1 1 d D . . . .

loop_
_atom_site_aniso_label
_atom_site_aniso_U_11
_atom_site_aniso_U_22
_atom_site_aniso_U_33
_atom_site_aniso_U_23
_atom_site_aniso_U_13
_atom_site_aniso_U_12
C1 0.0422(9) 0.0640(11) 0.0562(10) -0.0003(8) 0.0141(7) -0.0061(8)
C2 0.0578(11) 0.0626(12) 0.0630(11) -0.0049(9) 0.0122(9) -0.0076(9)
C3 0.0749(14) 0.0699(13) 0.0742(13) -0.0040(10) 0.0189(11) -0.0228(11)
C4 0.0603(12) 0.0979(16) 0.0600(11) -0.0070(11) 0.0222(9) -0.0313(12)
C6 0.0458(10) 0.0706(12) 0.0638(11) 0.0067(9) 0.0205(8) -0.0003(9)
C5 0.0440(10) 0.0936(15) 0.0532(10) 0.0022(10) 0.0174(8) -0.0098(10)
C14 0.0458(10) 0.0640(11) 0.0682(12) 0.0117(10) 0.0173(8) 0.0034(8)
C7 0.0381(17) 0.098(4) 0.091(3) -0.009(3) 0.0366(18) -0.013(2)
C8 0.0338(18) 0.088(3) 0.070(3) -0.009(3) 0.0145(19) 0.0053(19)
C9 0.040(2) 0.079(3) 0.065(3) -0.010(2) 0.020(2) 0.0051(18)
C10 0.045(2) 0.070(3) 0.064(3) -0.001(2) 0.008(2) 0.0124(17)
C11 0.054(2) 0.064(2) 0.066(2) -0.0037(19) 0.0115(18) 0.0084(17)
C12 0.060(2) 0.062(2) 0.076(3) 0.009(2) 0.008(2) 0.0051(16)
C13 0.053(2) 0.064(3) 0.075(4) 0.016(2) 0.009(3) -0.0008(19)
C8' 0.040(4) 0.107(7) 0.068(5) -0.014(5) 0.022(4) 0.001(4)
C9' 0.058(6) 0.095(8) 0.065(6) -0.015(6) 0.009(5) 0.019(5)
C10' 0.058(5) 0.088(6) 0.073(7) -0.002(6) 0.007(6) 0.028(4)
C11' 0.071(6) 0.071(6) 0.083(6) -0.007(5) -0.004(5) 0.021(4)
C12' 0.089(6) 0.057(5) 0.112(10) 0.003(7) 0.010(7) 0.019(4)
C13' 0.077(7) 0.071(6) 0.094(10) 0.020(6) -0.005(6) 0.004(5)
C15 0.0506(10) 0.0650(12) 0.0591(11) -0.0016(9) 0.0101(8) 0.0029(8)
C16 0.0440(9) 0.0657(11) 0.0550(10) 0.0097(9) 0.0118(8) 0.0090(8)
C17 0.0334(8) 0.0558(10) 0.0694(11) 0.0056(9) 0.0205(8) 0.0040(7)
C18 0.0493(10) 0.0801(14) 0.0598(11) -0.0098(10) 0.0189(8) -0.0046(9)
C19 0.0622(12) 0.0858(15) 0.0543(11) 0.0176(10) 0.0164(9) 0.0028(10)
C20 0.0365(8) 0.0495(10) 0.0607(10) -0.0060(8) 0.0079(7) 0.0047(7)
C21 0.0487(10) 0.0435(9) 0.0751(12) -0.0103(8) 0.0135(8) 0.0003(8)
C22 0.0584(11) 0.0499(10) 0.0803(13) -0.0030(9) 0.0099(9) 0.0132(9)
C23 0.0454(10) 0.0654(12) 0.0649(11) -0.0048(9) 0.0093(8) 0.0182(9)
C25 0.0398(9) 0.0550(10) 0.0587(10) 0.0055(8) 0.0111(7) 0.0028(8)
C24 0.0388(9) 0.0715(12) 0.0486(9) -0.0016(8) 0.0127(7) 0.0070(8)
C33 0.0426(9) 0.0525(10) 0.0618(11) 0.0047(8) 0.0144(8) 0.0055(7)
C26 0.037(2) 0.081(3) 0.072(3) 0.008(2) 0.023(2) 0.011(2)
C27 0.0369(15) 0.073(2) 0.067(2) 0.0056(18) 0.0145(15) -0.0096(14)
C28 0.046(2) 0.072(3) 0.082(3) 0.009(3) 0.025(3) -0.009(2)
C29 0.054(2) 0.064(2) 0.093(3) 0.004(2) 0.018(2) -0.0166(17)
C30 0.066(2) 0.058(2) 0.095(3) 0.012(2) 0.035(2) -0.0074(18)
C31 0.076(3) 0.048(2) 0.102(4) 0.005(3) 0.029(3) -0.003(2)
C32 0.070(3) 0.052(3) 0.090(4) 0.011(2) 0.028(2) 0.009(2)
C26' 0.040(3) 0.089(4) 0.079(5) 0.006(4) 0.026(3) 0.010(3)
C27' 0.043(2) 0.083(3) 0.080(3) 0.005(3) 0.030(2) -0.005(2)
C28' 0.044(3) 0.072(3) 0.077(4) -0.002(3) 0.022(3) -0.009(3)
C29' 0.049(3) 0.064(3) 0.087(4) 0.004(3) 0.026(3) -0.008(2)
C30' 0.060(3) 0.062(3) 0.093(4) -0.001(3) 0.024(3) -0.010(2)
C31' 0.070(3) 0.054(3) 0.087(4) 0.005(3) 0.027(3) -0.002(2)
C32' 0.066(3) 0.054(4) 0.088(5) 0.010(3) 0.028(3) 0.004(3)
C34 0.0563(11) 0.0706(13) 0.0505(10) 0.0096(9) 0.0070(8) 0.0069(9)
C35 0.0467(10) 0.0660(12) 0.0562(10) -0.0134(9) 0.0053(8) 0.0032(8)
C36 0.0280(8) 0.0454(9) 0.0695(11) -0.0003(8) 0.0088(7) 0.0010(7)
C37 0.0437(9) 0.0604(11) 0.0524(10) 0.0088(8) 0.0147(7) 0.0004(8)
C38 0.0529(10) 0.0578(11) 0.0545(10) -0.0078(8) 0.0193(8) -0.0013(8)
O1 0.0757(10) 0.0583(9) 0.1316(14) 0.0002(9) 0.0316(10) 0.0015(8)
O2 0.0448(7) 0.0564(8) 0.1078(10) 0.0066(7) 0.0323(7) 0.0047(6)
O3 0.0580(9) 0.0466(8) 0.1518(15) 0.0050(8) 0.0186(9) -0.0038(7)
O4 0.0346(6) 0.0466(7) 0.1115(10) 0.0011(6) 0.0095(6) -0.0003(5)

loop_
_atom_type_symbol
_atom_type_description
_atom_type_scat_dispersion_real
_atom_type_scat_dispersion_imag
_atom_type_scat_source
C C 0.0033 0.0016 'International Tables Vol C Tables 4.2.6.8 and 6.1.1.4'
H H 0.0000 0.0000 'International Tables Vol C Tables 4.2.6.8 and 6.1.1.4'
O O 0.0106 0.0060 'International Tables Vol C Tables 4.2.6.8 and 6.1.1.4'

loop_
_geom_angle_atom_site_label_1
_geom_angle_atom_site_label_2
_geom_angle_atom_site_label_3
_geom_angle
C6 C1 C2 120.59(16)
C6 C1 O2 123.47(16)
C2 C1 O2 115.93(15)
O1 C2 C3 119.86(18)
O1 C2 C1 121.80(17)
C3 C2 C1 118.35(18)
C2 C3 C4 120.95(19)
C2 C3 H3 119.5
C4 C3 H3 119.5
C5 C4 C3 120.99(17)
C5 C4 H4 119.5
C3 C4 H4 119.5
C1 C6 C5 121.56(18)
C1 C6 H6 119.2
C5 C6 H6 119.2
C4 C5 C6 117.55(18)
C4 C5 C7' 114.2(4)
C6 C5 C7' 127.1(5)
C4 C5 C7 125.8(2)
C6 C5 C7 116.5(2)
C15 C14 C19 117.23(17)
C15 C14 C13' 130.6(8)
C19 C14 C13' 110.9(8)
C15 C14 C13 117.2(4)
C19 C14 C13 125.5(3)
C8 C7 C5 112.6(3)
C8 C7 H7A 109.1
C5 C7 H7A 109.1
C8 C7 H7B 109.1
C5 C7 H7B 109.1
H7A C7 H7B 107.8
C9 C8 C7 125.2(6)
C9 C8 H8 117.4
C7 C8 H8 117.4
C8 C9 C10 124.3(5)
C8 C9 H9 117.9
C10 C9 H9 117.9
C11 C10 C9 125.6(5)
C11 C10 H10 117.2
C9 C10 H10 117.2
C10 C11 C12 125.6(5)
C10 C11 H11 117.2
C12 C11 H11 117.2
C11 C12 C13 110.6(5)
C11 C12 H12A 109.5
C13 C12 H12A 109.5
C11 C12 H12B 109.5
C13 C12 H12B 109.5
H12A C12 H12B 108.1
C14 C13 C12 110.9(5)
C14 C13 H13A 109.5
C12 C13 H13A 109.5
C14 C13 H13B 109.5
C12 C13 H13B 109.5
H13A C13 H13B 108.1
C5 C7' C8' 103.0(7)
C5 C7' H7C 111.2
C8' C7' H7C 111.2
C5 C7' H7D 111.2
C8' C7' H7D 111.2
H7C C7' H7D 109.1
C9' C8' C7' 127.3(12)
C9' C8' H8' 116.4
C7' C8' H8' 116.4
C8' C9' C10' 122.9(12)
C8' C9' H9' 118.6
C10' C9' H9' 118.6
C11' C10' C9' 124.6(12)
C11' C10' H10' 117.7
C9' C10' H10' 117.7
C10' C11' C12' 124.0(13)
C10' C11' H11' 118.0
C12' C11' H11' 118.0
C11' C12' C13' 113.2(11)
C11' C12' H12C 108.9
C13' C12' H12C 108.9
C11' C12' H12D 108.9
C13' C12' H12D 108.9
H12C C12' H12D 107.8
C14 C13' C12' 110.5(11)
C14 C13' H13C 109.6
C12' C13' H13C 109.6
C14 C13' H13D 109.6
C12' C13' H13D 109.6
H13C C13' H13D 108.1
C16 C15 C14 121.74(18)
C16 C15 H15 119.1
C14 C15 H15 119.1
C17 C16 C15 119.54(17)
C17 C16 H16 120.2
C15 C16 H16 120.2
C16 C17 C18 120.32(17)
C16 C17 O2 119.70(16)
C18 C17 O2 119.90(17)
C17 C18 C19 119.34(18)
C17 C18 H18 120.3
C19 C18 H18 120.3
C18 C19 C14 121.58(17)
C18 C19 H19 119.2
C14 C19 H19 119.2
C25 C20 C21 120.63(15)
C25 C20 O4 123.55(15)
C21 C20 O4 115.82(14)
O3 C21 C22 119.86(16)
O3 C21 C20 121.78(15)
C22 C21 C20 118.35(16)
C21 C22 C23 120.84(17)
C21 C22 H22 119.6
C23 C22 H22 119.6
C24 C23 C22 121.35(16)
C24 C23 H23 119.3
C22 C23 H23 119.3
C20 C25 C24 121.21(16)
C20 C25 H25 119.4
C24 C25 H25 119.4
C23 C24 C25 117.61(16)
C23 C24 C26 120.7(3)
C25 C24 C26 121.5(3)
C23 C24 C26' 126.3(5)
C25 C24 C26' 115.5(5)
C34 C33 C38 117.47(16)
C34 C33 C32 117.3(5)
C38 C33 C32 124.6(5)
C34 C33 C32' 127.5(8)
C38 C33 C32' 115.0(8)
C27 C26 C24 105.4(5)
C27 C26 H26A 110.7
C24 C26 H26A 110.7
C27 C26 H26B 110.7
C24 C26 H26B 110.7
H26A C26 H26B 108.8
C28 C27 C26 123.8(6)
C28 C27 H27 118.1
C26 C27 H27 118.1
C27 C28 C29 123.4(6)
C27 C28 H28 118.3
C29 C28 H28 118.3
C30 C29 C28 124.4(6)
C30 C29 H29 117.8
C28 C29 H29 117.8
C29 C30 C31 124.9(6)
C29 C30 H30 117.6
C31 C30 H30 117.6
C30 C31 C32 113.3(6)
C30 C31 H31A 108.9
C32 C31 H31A 108.9
C30 C31 H31B 108.9
C32 C31 H31B 108.9
H31A C31 H31B 107.7
C33 C32 C31 112.4(6)
C33 C32 H32A 109.1
C31 C32 H32A 109.1
C33 C32 H32B 109.1
C31 C32 H32B 109.1
H32A C32 H32B 107.9
C27' C26' C24 116.9(9)
C27' C26' H26C 108.1
C24 C26' H26C 108.1
C27' C26' H26D 108.1
C24 C26' H26D 108.1
H26C C26' H26D 107.3
C28' C27' C26' 125.2(10)
C28' C27' H27' 117.4
C26' C27' H27' 117.4
C27' C28' C29' 126.4(9)
C27' C28' H28' 116.8
C29' C28' H28' 116.8
C30' C29' C28' 127.6(9)
C30' C29' H29' 116.2
C28' C29' H29' 116.2
C29' C30' C31' 124.8(9)
C29' C30' H30' 117.6
C31' C30' H30' 117.6
C30' C31' C32' 111.4(9)
C30' C31' H31C 109.4
C32' C31' H31C 109.4
C30' C31' H31D 109.4
C32' C31' H31D 109.4
H31C C31' H31D 108.0
C33 C32' C31' 110.0(9)
C33 C32' H32C 109.7
C31' C32' H32C 109.7
C33 C32' H32D 109.7
C31' C32' H32D 109.7
H32C C32' H32D 108.2
C35 C34 C33 121.69(17)
C35 C34 H34 119.2
C33 C34 H34 119.2
C36 C35 C34 119.14(16)
C36 C35 H35 120.4
C34 C35 H35 120.4
C37 C36 C35 120.58(16)
C37 C36 O4 119.69(15)
C35 C36 O4 119.68(16)
C36 C37 C38 119.38(16)
C36 C37 H37 120.3
C38 C37 H37 120.3
C37 C38 C33 121.44(16)
C37 C38 H38 119.3
C33 C38 H38 119.3
C2 O1 H1A 109(2)
C1 O2 C17 114.49(12)
C21 O3 H3A 109.5(19)
C20 O4 C36 114.07(12)

loop_
_geom_bond_atom_site_label_1
_geom_bond_atom_site_label_2
_geom_bond_distance
C1 C6 1.373(2)
C1 C2 1.381(3)
C1 O2 1.3914(19)
C2 O1 1.365(2)
C2 C3 1.378(3)
C3 C4 1.383(3)
C3 H3 0.9300
C4 C5 1.381(3)
C4 H4 0.9300
C6 C5 1.387(2)
C6 H6 0.9300
C5 C7' 1.451(10)
C5 C7 1.579(5)
C14 C15 1.381(2)
C14 C19 1.385(3)
C14 C13' 1.512(13)
C14 C13 1.524(6)
C7 C8 1.484(6)
C7 H7A 0.9700
C7 H7B 0.9700
C8 C9 1.318(6)
C8 H8 0.9300
C9 C10 1.449(6)
C9 H9 0.9300
C10 C11 1.324(6)
C10 H10 0.9300
C11 C12 1.492(6)
C11 H11 0.9300
C12 C13 1.554(7)
C12 H12A 0.9700
C12 H12B 0.9700
C13 H13A 0.9700
C13 H13B 0.9700
C7' C8' 1.480(11)
C7' H7C 0.9700
C7' H7D 0.9700
C8' C9' 1.306(12)
C8' H8' 0.9300
C9' C10' 1.435(13)
C9' H9' 0.9300
C10' C11' 1.325(13)
C10' H10' 0.9300
C11' C12' 1.497(13)
C11' H11' 0.9300
C12' C13' 1.547(14)
C12' H12C 0.9700
C12' H12D 0.9700
C13' H13C 0.9700
C13' H13D 0.9700
C15 C16 1.377(2)
C15 H15 0.9300
C16 C17 1.369(2)
C16 H16 0.9300
C17 C18 1.371(2)
C17 O2 1.399(2)
C18 C19 1.382(3)
C18 H18 0.9300
C19 H19 0.9300
C20 C25 1.372(2)
C20 C21 1.385(2)
C20 O4 1.3963(18)
C21 O3 1.365(2)
C21 C22 1.377(2)
C22 C23 1.379(3)
C22 H22 0.9300
C23 C24 1.375(2)
C23 H23 0.9300
C25 C24 1.394(2)
C25 H25 0.9300
C24 C26 1.518(8)
C24 C26' 1.551(11)
C33 C34 1.383(2)
C33 C38 1.383(2)
C33 C32 1.506(8)
C33 C32' 1.531(12)
C26 C27 1.496(8)
C26 H26A 0.9700
C26 H26B 0.9700
C27 C28 1.324(6)
C27 H27 0.9300
C28 C29 1.439(7)
C28 H28 0.9300
C29 C30 1.343(7)
C29 H29 0.9300
C30 C31 1.474(7)
C30 H30 0.9300
C31 C32 1.545(9)
C31 H31A 0.9700
C31 H31B 0.9700
C32 H32A 0.9700
C32 H32B 0.9700
C26' C27' 1.490(12)
C26' H26C 0.9700
C26' H26D 0.9700
C27' C28' 1.320(9)
C27' H27' 0.9300
C28' C29' 1.434(10)
C28' H28' 0.9300
C29' C30' 1.334(10)
C29' H29' 0.9300
C30' C31' 1.489(9)
C30' H30' 0.9300
C31' C32' 1.534(12)
C31' H31C 0.9700
C31' H31D 0.9700
C32' H32C 0.9700
C32' H32D 0.9700
C34 C35 1.378(2)
C34 H34 0.9300
C35 C36 1.373(2)
C35 H35 0.9300
C36 C37 1.370(2)
C36 O4 1.4033(19)
C37 C38 1.380(2)
C37 H37 0.9300
C38 H38 0.9300
O1 H1A 0.827(10)
O3 H3A 0.825(10)
